data_4131638
loop_
_publ_author_name
'Lee, Vladimir Ya'
'Ota, Kei'
'Ito, Yuki'
'Gapurenko, Olga A.'
'Sekiguchi, Akira'
'Minyaev, Ruslan M.'
'Minkin, Vladimir I.'
'Gornitzka, Heinz'

_publ_section_title
;
 Bis(stibahousene).
;
_journal_issue 39
_journal_name_full 'Journal of the American Chemical Society'
_journal_page_first 13897
_journal_page_last 13902
_journal_paper_doi 10.1021/jacs.7b07712
_journal_volume 139
_journal_year 2017
_chemical_formula_sum 'C32 H72 Sb2 Si8'
_chemical_formula_weight 925.12
_space_group_IT_number 14
_space_group_name_Hall '-P 2ybc'
_space_group_name_H-M_alt 'P 1 21/c 1'
_symmetry_cell_setting monoclinic
_symmetry_space_group_name_H-M 'P 1 21/c 1'
_atom_sites_solution_hydrogens geom
_atom_sites_solution_primary direct
_atom_sites_solution_secondary difmap
_audit_creation_method SHELXL-97
_cell_angle_alpha 90.00
_cell_angle_beta 109.7660(10)
_cell_angle_gamma 90.00
_cell_formula_units_Z 4
_cell_length_a 27.518(4)
_cell_length_b 9.3225(13)
_cell_length_c 19.913(3)
_cell_measurement_reflns_used 9658
_cell_measurement_temperature 150
_cell_measurement_theta_max 26.51
_cell_measurement_theta_min 2.21
_cell_volume 4807.4(12)
_computing_cell_refinement 'APEX2 (Bruker AXS, 2006)'
_computing_data_collection 'APEX2 (Bruker AXS, 2006)'
_computing_data_reduction 'SAINT (Bruker AXS, 2004)'
_computing_molecular_graphics 'XSHEL (Bruker AXS,2002)'
_computing_publication_material 'XCIF (Bruker AXS, 2001)'
_computing_structure_refinement 'SHELXL-97 (George Sheldrick, 1997)'
_computing_structure_solution 'SHELXT (George Sheldrick, 2012)'
_diffrn_ambient_temperature 150
_diffrn_detector_area_resol_mean 8.333
_diffrn_measured_fraction_theta_full 0.990
_diffrn_measured_fraction_theta_max 0.990
_diffrn_measurement_device_type 'Bruker APEXII CCD area detector'
_diffrn_measurement_method 'phi and omega scans'
_diffrn_radiation_monochromator 'Bruker Helios multilayer confocal mirror'
_diffrn_radiation_source 'Incoatec ImS'
_diffrn_radiation_type MoK\a
_diffrn_radiation_wavelength 0.71073
_diffrn_reflns_av_R_equivalents 0.0528
_diffrn_reflns_av_sigmaI/netI 0.0240
_diffrn_reflns_limit_h_max 34
_diffrn_reflns_limit_h_min -34
_diffrn_reflns_limit_k_max 11
_diffrn_reflns_limit_k_min -11
_diffrn_reflns_limit_l_max 24
_diffrn_reflns_limit_l_min -24
_diffrn_reflns_number 63356
_diffrn_reflns_theta_full 26.54
_diffrn_reflns_theta_max 26.54
_diffrn_reflns_theta_min 1.57
_exptl_absorpt_coefficient_mu 1.342
_exptl_absorpt_correction_T_max 0.8354
_exptl_absorpt_correction_T_min 0.7362
_exptl_absorpt_correction_type empirical
_exptl_absorpt_process_details
;
SADABS Sheldrick 1996
;
_exptl_crystal_colour red
_exptl_crystal_density_diffrn 1.278
_exptl_crystal_density_method 'not measured'
_exptl_crystal_description plate
_exptl_crystal_F_000 1912
_exptl_crystal_size_max 0.24
_exptl_crystal_size_mid 0.24
_exptl_crystal_size_min 0.14
_refine_diff_density_max 1.483
_refine_diff_density_min -0.978
_refine_diff_density_rms 0.114
_refine_ls_extinction_method none
_refine_ls_goodness_of_fit_ref 1.296
_refine_ls_hydrogen_treatment constr
_refine_ls_matrix_type full
_refine_ls_number_parameters 403
_refine_ls_number_reflns 9917
_refine_ls_number_restraints 0
_refine_ls_restrained_S_all 1.296
_refine_ls_R_factor_all 0.0418
_refine_ls_R_factor_gt 0.0413
_refine_ls_shift/su_max 0.002
_refine_ls_shift/su_mean 0.000
_refine_ls_structure_factor_coef Fsqd
_refine_ls_weighting_details 'calc w=1/[\s^2^(Fo^2^)+(0.0000P)^2^+23.2222P] where P=(Fo^2^+2Fc^2^)/3'
_refine_ls_weighting_scheme calc
_refine_ls_wR_factor_gt 0.0943
_refine_ls_wR_factor_ref 0.0945
_reflns_number_gt 9784
_reflns_number_total 9917
_reflns_threshold_expression >2sigma(I)
_cod_data_source_file ja7b07712_si_003.cif
_cod_data_source_block c:\frames\vladimir\ito28-heinz\fsbc4_0ma
_cod_depositor_comments
;
The following automatic conversions were performed:

data item '_symmetry_cell_setting' value 'Monoclinic' was changed to
'monoclinic' in accordance with the
/home/saulius/struct/COD-crude-data/automatic-downloads/DataCite-retrospective/ACS/depositions/lib/dictionaries/cif_core.dic
dictionary named 'cif_core.dic' version 2.4.2 last updated on
2011-04-26.

Automatic conversion script
Id: cif_fix_values 6909 2019-04-08 15:41:33Z antanas 
;
_cod_original_cell_volume 4807.5(12)
_cod_original_sg_symbol_H-M 'P2(1)/c  '
_cod_database_code 4131638

loop_
_symmetry_equiv_pos_as_xyz
'x, y, z'
'-x, y+1/2, -z+1/2'
'-x, -y, -z'
'x, -y-1/2, z-1/2'

loop_
_atom_site_label
_atom_site_type_symbol
_atom_site_fract_x
_atom_site_fract_y
_atom_site_fract_z
_atom_site_U_iso_or_equiv
_atom_site_adp_type
_atom_site_occupancy
_atom_site_symmetry_multiplicity
_atom_site_calc_flag
_atom_site_refinement_flags
C1 C 0.35336(14) 1.0450(4) 1.0571(2) 0.0146(7) Uani 1 1 d .
C2 C 0.33566(15) 1.0602(4) 1.12197(19) 0.0150(7) Uani 1 1 d .
C3 C 0.38041(15) 0.9605(4) 1.1627(2) 0.0164(8) Uani 1 1 d .
C4 C 0.39582(14) 0.9440(4) 1.1035(2) 0.0158(7) Uani 1 1 d .
C5 C 0.32325(17) 1.3489(5) 0.9851(3) 0.0263(9) Uani 1 1 d .
H5A H 0.2863 1.3279 0.9645 0.039 Uiso 1 1 calc R
H5B H 0.3329 1.4177 0.9546 0.039 Uiso 1 1 calc R
H5C H 0.3308 1.3899 1.0329 0.039 Uiso 1 1 calc R
C6 C 0.34054(17) 1.1069(5) 0.8982(2) 0.0263(9) Uani 1 1 d .
H6A H 0.3534 1.0087 0.8992 0.039 Uiso 1 1 calc R
H6B H 0.3548 1.1672 0.8691 0.039 Uiso 1 1 calc R
H6C H 0.3028 1.1069 0.8777 0.039 Uiso 1 1 calc R
C7 C 0.43060(16) 1.2326(5) 1.0228(2) 0.0231(9) Uani 1 1 d .
H7A H 0.4404 1.2701 1.0716 0.035 Uiso 1 1 calc R
H7B H 0.4360 1.3069 0.9912 0.035 Uiso 1 1 calc R
H7C H 0.4519 1.1487 1.0221 0.035 Uiso 1 1 calc R
C8 C 0.24888(19) 1.2964(6) 1.0958(3) 0.0349(11) Uani 1 1 d .
H8A H 0.2422 1.3861 1.1168 0.052 Uiso 1 1 calc R
H8B H 0.2183 1.2346 1.0843 0.052 Uiso 1 1 calc R
H8C H 0.2564 1.3176 1.0521 0.052 Uiso 1 1 calc R
C9 C 0.3558(2) 1.3387(5) 1.2047(3) 0.0332(11) Uani 1 1 d .
H9A H 0.3666 1.3875 1.1685 0.050 Uiso 1 1 calc R
H9B H 0.3856 1.2907 1.2390 0.050 Uiso 1 1 calc R
H9C H 0.3417 1.4091 1.2298 0.050 Uiso 1 1 calc R
C10 C 0.2788(2) 1.1178(6) 1.2267(3) 0.0357(11) Uani 1 1 d .
H10A H 0.3044 1.0509 1.2570 0.054 Uiso 1 1 calc R
H10B H 0.2470 1.0656 1.2010 0.054 Uiso 1 1 calc R
H10C H 0.2713 1.1924 1.2564 0.054 Uiso 1 1 calc R
C11 C 0.4120(2) 1.0198(6) 1.3253(3) 0.0425(14) Uani 1 1 d .
H11A H 0.4196 0.9730 1.3718 0.064 Uiso 1 1 calc R
H11B H 0.3810 1.0790 1.3153 0.064 Uiso 1 1 calc R
H11C H 0.4413 1.0804 1.3259 0.064 Uiso 1 1 calc R
C12 C 0.4648(3) 0.7877(9) 1.2784(3) 0.062(2) Uani 1 1 d .
H12A H 0.4911 0.8559 1.2753 0.093 Uiso 1 1 calc R
H12B H 0.4624 0.7080 1.2454 0.093 Uiso 1 1 calc R
H12C H 0.4744 0.7507 1.3272 0.093 Uiso 1 1 calc R
C13 C 0.3505(2) 0.7510(6) 1.2584(3) 0.0450(14) Uani 1 1 d .
H13A H 0.3608 0.7076 1.3060 0.068 Uiso 1 1 calc R
H13B H 0.3465 0.6757 1.2226 0.068 Uiso 1 1 calc R
H13C H 0.3176 0.8016 1.2489 0.068 Uiso 1 1 calc R
C14 C 0.42812(18) 0.8249(5) 0.9811(2) 0.0292(10) Uani 1 1 d .
H14A H 0.3919 0.7995 0.9563 0.044 Uiso 1 1 calc R
H14B H 0.4505 0.7556 0.9688 0.044 Uiso 1 1 calc R
H14C H 0.4348 0.9212 0.9665 0.044 Uiso 1 1 calc R
C15 C 0.4306(2) 0.6312(5) 1.1004(3) 0.0358(12) Uani 1 1 d .
H15A H 0.4351 0.6224 1.1512 0.054 Uiso 1 1 calc R
H15B H 0.4555 0.5689 1.0891 0.054 Uiso 1 1 calc R
H15C H 0.3955 0.6024 1.0717 0.054 Uiso 1 1 calc R
C16 C 0.50986(16) 0.8799(5) 1.1256(3) 0.0278(10) Uani 1 1 d .
H16A H 0.5141 0.9793 1.1125 0.042 Uiso 1 1 calc R
H16B H 0.5332 0.8176 1.1110 0.042 Uiso 1 1 calc R
H16C H 0.5181 0.8733 1.1774 0.042 Uiso 1 1 calc R
C17 C 0.16287(14) 0.8872(4) 0.8739(2) 0.0152(7) Uani 1 1 d .
C18 C 0.13226(14) 0.9453(4) 0.9198(2) 0.0157(7) Uani 1 1 d .
C19 C 0.09936(14) 1.0289(4) 0.8534(2) 0.0153(7) Uani 1 1 d .
C20 C 0.12764(15) 0.9806(4) 0.8122(2) 0.0151(7) Uani 1 1 d .
C21 C 0.18659(18) 0.5804(5) 0.9406(3) 0.0315(11) Uani 1 1 d .
H21A H 0.1533 0.5868 0.9481 0.047 Uiso 1 1 calc R
H21B H 0.2142 0.6097 0.9842 0.047 Uiso 1 1 calc R
H21C H 0.1925 0.4813 0.9289 0.047 Uiso 1 1 calc R
C22 C 0.25361(17) 0.6961(5) 0.8624(3) 0.0280(10) Uani 1 1 d .
H22A H 0.2784 0.7135 0.9103 0.042 Uiso 1 1 calc R
H22B H 0.2574 0.7704 0.8297 0.042 Uiso 1 1 calc R
H22C H 0.2602 0.6017 0.8456 0.042 Uiso 1 1 calc R
C23 C 0.13963(18) 0.6270(5) 0.7810(3) 0.0301(10) Uani 1 1 d .
H23A H 0.1505 0.5304 0.7728 0.045 Uiso 1 1 calc R
H23B H 0.1389 0.6893 0.7410 0.045 Uiso 1 1 calc R
H23C H 0.1051 0.6225 0.7848 0.045 Uiso 1 1 calc R
C24 C 0.09703(18) 1.0575(6) 1.0386(2) 0.0307(10) Uani 1 1 d .
H24A H 0.0683 1.1068 1.0030 0.046 Uiso 1 1 calc R
H24B H 0.1271 1.1211 1.0540 0.046 Uiso 1 1 calc R
H24C H 0.0870 1.0317 1.0798 0.046 Uiso 1 1 calc R
C25 C 0.16608(18) 0.8071(6) 1.0741(2) 0.0340(11) Uani 1 1 d .
H25A H 0.1523 0.7800 1.1117 0.051 Uiso 1 1 calc R
H25B H 0.1943 0.8761 1.0931 0.051 Uiso 1 1 calc R
H25C H 0.1791 0.7215 1.0572 0.051 Uiso 1 1 calc R
C26 C 0.05799(17) 0.7623(5) 0.9686(2) 0.0266(9) Uani 1 1 d .
H26A H 0.0305 0.8033 0.9279 0.040 Uiso 1 1 calc R
H26B H 0.0449 0.7454 1.0079 0.040 Uiso 1 1 calc R
H26C H 0.0695 0.6713 0.9544 0.040 Uiso 1 1 calc R
C27 C 0.06811(19) 1.3302(5) 0.8853(3) 0.0326(11) Uani 1 1 d .
H27A H 0.0888 1.3093 0.9350 0.049 Uiso 1 1 calc R
H27B H 0.0387 1.3905 0.8840 0.049 Uiso 1 1 calc R
H27C H 0.0894 1.3807 0.8622 0.049 Uiso 1 1 calc R
C28 C -0.00837(16) 1.0793(5) 0.8656(3) 0.0257(9) Uani 1 1 d .
H28A H 0.0051 1.0600 0.9170 0.039 Uiso 1 1 calc R
H28B H -0.0205 0.9896 0.8397 0.039 Uiso 1 1 calc R
H28C H -0.0371 1.1473 0.8552 0.039 Uiso 1 1 calc R
C29 C 0.01244(18) 1.1950(6) 0.7396(3) 0.0316(10) Uani 1 1 d .
H29A H -0.0154 1.2650 0.7329 0.047 Uiso 1 1 calc R
H29B H -0.0019 1.1058 0.7148 0.047 Uiso 1 1 calc R
H29C H 0.0380 1.2336 0.7201 0.047 Uiso 1 1 calc R
C30 C 0.19928(18) 0.9579(5) 0.7253(3) 0.0283(10) Uani 1 1 d .
H30A H 0.2047 0.9870 0.6811 0.042 Uiso 1 1 calc R
H30B H 0.1975 0.8530 0.7271 0.042 Uiso 1 1 calc R
H30C H 0.2280 0.9924 0.7664 0.042 Uiso 1 1 calc R
C31 C 0.14547(19) 1.2356(5) 0.7281(2) 0.0291(10) Uani 1 1 d .
H31A H 0.1144 1.2821 0.7312 0.044 Uiso 1 1 calc R
H31B H 0.1509 1.2654 0.6839 0.044 Uiso 1 1 calc R
H31C H 0.1754 1.2638 0.7692 0.044 Uiso 1 1 calc R
C32 C 0.08361(18) 0.9793(5) 0.6464(2) 0.0285(10) Uani 1 1 d .
H32A H 0.0515 1.0256 0.6457 0.043 Uiso 1 1 calc R
H32B H 0.0796 0.8749 0.6470 0.043 Uiso 1 1 calc R
H32C H 0.0915 1.0073 0.6038 0.043 Uiso 1 1 calc R
Sb1 Sb 0.286856(10) 0.90031(3) 1.043299(14) 0.01586(7) Uani 1 1 d .
Sb2 Sb 0.207738(10) 1.06398(3) 0.939845(14) 0.01531(7) Uani 1 1 d .
Si1 Si 0.36093(4) 1.17959(12) 0.99141(6) 0.0165(2) Uani 1 1 d .
Si2 Si 0.30527(4) 1.20287(12) 1.16080(6) 0.0201(2) Uani 1 1 d .
Si3 Si 0.40107(5) 0.88032(13) 1.25429(6) 0.0234(2) Uani 1 1 d .
Si4 Si 0.44168(4) 0.82207(12) 1.07969(6) 0.0187(2) Uani 1 1 d .
Si5 Si 0.18624(4) 0.70091(12) 0.86567(6) 0.0195(2) Uani 1 1 d .
Si6 Si 0.11366(4) 0.89044(13) 0.99821(6) 0.0212(2) Uani 1 1 d .
Si7 Si 0.04405(4) 1.15790(12) 0.83676(6) 0.0190(2) Uani 1 1 d .
Si8 Si 0.13742(4) 1.03643(12) 0.72791(6) 0.0188(2) Uani 1 1 d .

loop_
_atom_site_aniso_label
_atom_site_aniso_U_11
_atom_site_aniso_U_22
_atom_site_aniso_U_33
_atom_site_aniso_U_23
_atom_site_aniso_U_13
_atom_site_aniso_U_12
C1 0.0133(17) 0.0181(19) 0.0124(17) -0.0010(14) 0.0044(14) 0.0012(14)
C2 0.0181(18) 0.0147(18) 0.0113(17) 0.0004(14) 0.0037(14) -0.0003(15)
C3 0.0149(18) 0.0162(18) 0.0148(18) 0.0028(15) 0.0008(14) 0.0009(15)
C4 0.0111(17) 0.0133(18) 0.0201(19) 0.0007(15) 0.0014(14) -0.0002(14)
C5 0.023(2) 0.020(2) 0.033(2) 0.0060(18) 0.0048(18) 0.0020(17)
C6 0.026(2) 0.034(2) 0.016(2) 0.0023(18) 0.0047(17) -0.0026(19)
C7 0.018(2) 0.022(2) 0.028(2) 0.0006(17) 0.0064(17) -0.0026(16)
C8 0.035(3) 0.040(3) 0.029(2) -0.008(2) 0.009(2) 0.018(2)
C9 0.050(3) 0.019(2) 0.028(2) -0.0008(18) 0.009(2) -0.003(2)
C10 0.037(3) 0.042(3) 0.036(3) -0.002(2) 0.022(2) 0.004(2)
C11 0.063(4) 0.031(3) 0.022(2) -0.001(2) -0.001(2) -0.005(3)
C12 0.057(4) 0.092(5) 0.031(3) 0.022(3) 0.006(3) 0.042(4)
C13 0.068(4) 0.032(3) 0.038(3) 0.006(2) 0.021(3) -0.018(3)
C14 0.029(2) 0.030(2) 0.029(2) -0.0072(19) 0.0099(19) 0.0050(19)
C15 0.036(3) 0.017(2) 0.050(3) -0.001(2) 0.008(2) 0.0018(19)
C16 0.018(2) 0.028(2) 0.036(3) -0.0004(19) 0.0063(18) 0.0037(18)
C17 0.0119(17) 0.0145(18) 0.0197(19) -0.0029(15) 0.0061(14) -0.0025(14)
C18 0.0140(18) 0.0159(18) 0.0173(19) 0.0031(15) 0.0052(14) -0.0012(14)
C19 0.0118(17) 0.0133(18) 0.0179(19) 0.0019(14) 0.0012(14) -0.0003(14)
C20 0.0180(19) 0.0142(18) 0.0123(17) 0.0033(14) 0.0043(14) -0.0022(14)
C21 0.027(2) 0.023(2) 0.039(3) 0.012(2) 0.003(2) 0.0011(18)
C22 0.023(2) 0.028(2) 0.032(2) -0.0035(19) 0.0088(18) 0.0061(18)
C23 0.032(2) 0.019(2) 0.032(2) -0.0076(18) 0.0011(19) 0.0011(18)
C24 0.029(2) 0.042(3) 0.024(2) -0.008(2) 0.0128(19) -0.010(2)
C25 0.027(2) 0.057(3) 0.018(2) 0.016(2) 0.0074(18) -0.004(2)
C26 0.025(2) 0.030(2) 0.025(2) 0.0047(18) 0.0097(18) -0.0056(18)
C27 0.028(2) 0.019(2) 0.048(3) -0.006(2) 0.009(2) 0.0004(18)
C28 0.018(2) 0.027(2) 0.033(2) 0.0016(19) 0.0098(18) 0.0037(17)
C29 0.025(2) 0.036(3) 0.031(2) 0.011(2) 0.0053(19) 0.008(2)
C30 0.030(2) 0.033(2) 0.029(2) -0.0036(19) 0.0184(19) -0.0045(19)
C31 0.039(3) 0.020(2) 0.028(2) 0.0044(18) 0.011(2) -0.0066(19)
C32 0.031(2) 0.034(3) 0.018(2) -0.0031(18) 0.0038(18) -0.002(2)
Sb1 0.01402(13) 0.01547(13) 0.01622(13) -0.00002(9) 0.00266(9) -0.00116(9)
Sb2 0.01389(12) 0.01548(13) 0.01521(13) 0.00022(9) 0.00316(9) -0.00089(9)
Si1 0.0150(5) 0.0162(5) 0.0173(5) 0.0029(4) 0.0041(4) 0.0001(4)
Si2 0.0226(6) 0.0194(5) 0.0192(5) -0.0032(4) 0.0082(4) 0.0028(4)
Si3 0.0308(6) 0.0210(6) 0.0162(6) 0.0044(4) 0.0051(5) 0.0029(5)
Si4 0.0160(5) 0.0148(5) 0.0246(6) -0.0010(4) 0.0059(4) 0.0027(4)
Si5 0.0174(5) 0.0132(5) 0.0253(6) 0.0004(4) 0.0038(4) 0.0012(4)
Si6 0.0176(5) 0.0300(6) 0.0159(5) 0.0033(5) 0.0055(4) -0.0039(5)
Si7 0.0148(5) 0.0159(5) 0.0248(6) 0.0009(4) 0.0049(4) 0.0020(4)
Si8 0.0225(6) 0.0176(5) 0.0167(5) 0.0008(4) 0.0073(4) -0.0041(4)

loop_
_atom_type_symbol
_atom_type_description
_atom_type_scat_dispersion_real
_atom_type_scat_dispersion_imag
_atom_type_scat_source
C C 0.0033 0.0016 'International Tables Vol C Tables 4.2.6.8 and 6.1.1.4'
H H 0.0000 0.0000 'International Tables Vol C Tables 4.2.6.8 and 6.1.1.4'
Si Si 0.0817 0.0704 'International Tables Vol C Tables 4.2.6.8 and 6.1.1.4'
Sb Sb -0.5866 1.5461 'International Tables Vol C Tables 4.2.6.8 and 6.1.1.4'

loop_
_geom_angle_atom_site_label_1
_geom_angle_atom_site_label_2
_geom_angle_atom_site_label_3
_geom_angle
C2 C1 C4 86.8(3)
C2 C1 Si1 132.0(3)
C4 C1 Si1 125.9(3)
C2 C1 Sb1 71.1(2)
C4 C1 Sb1 97.5(2)
Si1 C1 Sb1 127.09(19)
C1 C2 C3 87.8(3)
C1 C2 Si2 136.6(3)
C3 C2 Si2 127.0(3)
C1 C2 Sb1 68.7(2)
C3 C2 Sb1 98.6(2)
Si2 C2 Sb1 120.92(19)
C4 C3 C2 92.3(3)
C4 C3 Si3 134.7(3)
C2 C3 Si3 132.9(3)
C3 C4 C1 93.0(3)
C3 C4 Si4 134.9(3)
C1 C4 Si4 131.2(3)
Si1 C5 H5A 109.5
Si1 C5 H5B 109.5
H5A C5 H5B 109.5
Si1 C5 H5C 109.5
H5A C5 H5C 109.5
H5B C5 H5C 109.5
Si1 C6 H6A 109.5
Si1 C6 H6B 109.5
H6A C6 H6B 109.5
Si1 C6 H6C 109.5
H6A C6 H6C 109.5
H6B C6 H6C 109.5
Si1 C7 H7A 109.5
Si1 C7 H7B 109.5
H7A C7 H7B 109.5
Si1 C7 H7C 109.5
H7A C7 H7C 109.5
H7B C7 H7C 109.5
Si2 C8 H8A 109.5
Si2 C8 H8B 109.5
H8A C8 H8B 109.5
Si2 C8 H8C 109.5
H8A C8 H8C 109.5
H8B C8 H8C 109.5
Si2 C9 H9A 109.5
Si2 C9 H9B 109.5
H9A C9 H9B 109.5
Si2 C9 H9C 109.5
H9A C9 H9C 109.5
H9B C9 H9C 109.5
Si2 C10 H10A 109.5
Si2 C10 H10B 109.5
H10A C10 H10B 109.5
Si2 C10 H10C 109.5
H10A C10 H10C 109.5
H10B C10 H10C 109.5
Si3 C11 H11A 109.5
Si3 C11 H11B 109.5
H11A C11 H11B 109.5
Si3 C11 H11C 109.5
H11A C11 H11C 109.5
H11B C11 H11C 109.5
Si3 C12 H12A 109.5
Si3 C12 H12B 109.5
H12A C12 H12B 109.5
Si3 C12 H12C 109.5
H12A C12 H12C 109.5
H12B C12 H12C 109.5
Si3 C13 H13A 109.5
Si3 C13 H13B 109.5
H13A C13 H13B 109.5
Si3 C13 H13C 109.5
H13A C13 H13C 109.5
H13B C13 H13C 109.5
Si4 C14 H14A 109.5
Si4 C14 H14B 109.5
H14A C14 H14B 109.5
Si4 C14 H14C 109.5
H14A C14 H14C 109.5
H14B C14 H14C 109.5
Si4 C15 H15A 109.5
Si4 C15 H15B 109.5
H15A C15 H15B 109.5
Si4 C15 H15C 109.5
H15A C15 H15C 109.5
H15B C15 H15C 109.5
Si4 C16 H16A 109.5
Si4 C16 H16B 109.5
H16A C16 H16B 109.5
Si4 C16 H16C 109.5
H16A C16 H16C 109.5
H16B C16 H16C 109.5
C18 C17 C20 87.3(3)
C18 C17 Si5 130.5(3)
C20 C17 Si5 126.3(3)
C18 C17 Sb2 72.0(2)
C20 C17 Sb2 97.3(2)
Si5 C17 Sb2 127.10(19)
C17 C18 C19 87.0(3)
C17 C18 Si6 139.5(3)
C19 C18 Si6 127.5(3)
C17 C18 Sb2 67.80(19)
C19 C18 Sb2 98.1(2)
Si6 C18 Sb2 118.67(19)
C20 C19 C18 93.4(3)
C20 C19 Si7 133.5(3)
C18 C19 Si7 133.0(3)
C19 C20 C17 92.2(3)
C19 C20 Si8 136.6(3)
C17 C20 Si8 129.0(3)
Si5 C21 H21A 109.5
Si5 C21 H21B 109.5
H21A C21 H21B 109.5
Si5 C21 H21C 109.5
H21A C21 H21C 109.5
H21B C21 H21C 109.5
Si5 C22 H22A 109.5
Si5 C22 H22B 109.5
H22A C22 H22B 109.5
Si5 C22 H22C 109.5
H22A C22 H22C 109.5
H22B C22 H22C 109.5
Si5 C23 H23A 109.5
Si5 C23 H23B 109.5
H23A C23 H23B 109.5
Si5 C23 H23C 109.5
H23A C23 H23C 109.5
H23B C23 H23C 109.5
Si6 C24 H24A 109.5
Si6 C24 H24B 109.5
H24A C24 H24B 109.5
Si6 C24 H24C 109.5
H24A C24 H24C 109.5
H24B C24 H24C 109.5
Si6 C25 H25A 109.5
Si6 C25 H25B 109.5
H25A C25 H25B 109.5
Si6 C25 H25C 109.5
H25A C25 H25C 109.5
H25B C25 H25C 109.5
Si6 C26 H26A 109.5
Si6 C26 H26B 109.5
H26A C26 H26B 109.5
Si6 C26 H26C 109.5
H26A C26 H26C 109.5
H26B C26 H26C 109.5
Si7 C27 H27A 109.5
Si7 C27 H27B 109.5
H27A C27 H27B 109.5
Si7 C27 H27C 109.5
H27A C27 H27C 109.5
H27B C27 H27C 109.5
Si7 C28 H28A 109.5
Si7 C28 H28B 109.5
H28A C28 H28B 109.5
Si7 C28 H28C 109.5
H28A C28 H28C 109.5
H28B C28 H28C 109.5
Si7 C29 H29A 109.5
Si7 C29 H29B 109.5
H29A C29 H29B 109.5
Si7 C29 H29C 109.5
H29A C29 H29C 109.5
H29B C29 H29C 109.5
Si8 C30 H30A 109.5
Si8 C30 H30B 109.5
H30A C30 H30B 109.5
Si8 C30 H30C 109.5
H30A C30 H30C 109.5
H30B C30 H30C 109.5
Si8 C31 H31A 109.5
Si8 C31 H31B 109.5
H31A C31 H31B 109.5
Si8 C31 H31C 109.5
H31A C31 H31C 109.5
H31B C31 H31C 109.5
Si8 C32 H32A 109.5
Si8 C32 H32B 109.5
H32A C32 H32B 109.5
Si8 C32 H32C 109.5
H32A C32 H32C 109.5
H32B C32 H32C 109.5
C1 Sb1 C2 40.16(13)
C1 Sb1 Sb2 99.18(10)
C2 Sb1 Sb2 106.05(10)
C17 Sb2 C18 40.16(13)
C17 Sb2 Sb1 99.55(10)
C18 Sb2 Sb1 107.07(10)
C5 Si1 C7 106.4(2)
C5 Si1 C6 105.4(2)
C7 Si1 C6 110.9(2)
C5 Si1 C1 114.94(19)
C7 Si1 C1 106.68(18)
C6 Si1 C1 112.50(19)
C9 Si2 C8 108.7(2)
C9 Si2 C2 108.1(2)
C8 Si2 C2 115.36(19)
C9 Si2 C10 111.2(2)
C8 Si2 C10 104.7(2)
C2 Si2 C10 108.7(2)
C13 Si3 C12 109.9(3)
C13 Si3 C11 110.4(3)
C12 Si3 C11 103.3(3)
C13 Si3 C3 108.4(2)
C12 Si3 C3 112.6(2)
C11 Si3 C3 112.2(2)
C16 Si4 C14 108.7(2)
C16 Si4 C4 110.61(19)
C14 Si4 C4 110.12(19)
C16 Si4 C15 112.2(2)
C14 Si4 C15 104.8(2)
C4 Si4 C15 110.3(2)
C21 Si5 C23 108.4(2)
C21 Si5 C22 106.0(2)
C23 Si5 C22 110.1(2)
C21 Si5 C17 113.4(2)
C23 Si5 C17 105.58(19)
C22 Si5 C17 113.34(19)
C25 Si6 C18 115.71(19)
C25 Si6 C26 108.4(2)
C18 Si6 C26 109.67(19)
C25 Si6 C24 103.4(2)
C18 Si6 C24 107.8(2)
C26 Si6 C24 111.8(2)
C29 Si7 C28 104.7(2)
C29 Si7 C27 109.6(2)
C28 Si7 C27 110.6(2)
C29 Si7 C19 111.6(2)
C28 Si7 C19 110.93(19)
C27 Si7 C19 109.5(2)
C20 Si8 C32 112.9(2)
C20 Si8 C30 109.0(2)
C32 Si8 C30 109.0(2)
C20 Si8 C31 109.2(2)
C32 Si8 C31 110.1(2)
C30 Si8 C31 106.3(2)

loop_
_geom_bond_atom_site_label_1
_geom_bond_atom_site_label_2
_geom_bond_distance
C1 C2 1.533(5)
C1 C4 1.541(5)
C1 Si1 1.875(4)
C1 Sb1 2.214(4)
C2 C3 1.537(5)
C2 Si2 1.872(4)
C2 Sb1 2.248(4)
C3 C4 1.390(6)
C3 Si3 1.873(4)
C4 Si4 1.874(4)
C5 Si1 1.869(4)
C5 H5A 0.9800
C5 H5B 0.9800
C5 H5C 0.9800
C6 Si1 1.875(4)
C6 H6A 0.9800
C6 H6B 0.9800
C6 H6C 0.9800
C7 Si1 1.871(4)
C7 H7A 0.9800
C7 H7B 0.9800
C7 H7C 0.9800
C8 Si2 1.867(5)
C8 H8A 0.9800
C8 H8B 0.9800
C8 H8C 0.9800
C9 Si2 1.865(5)
C9 H9A 0.9800
C9 H9B 0.9800
C9 H9C 0.9800
C10 Si2 1.878(5)
C10 H10A 0.9800
C10 H10B 0.9800
C10 H10C 0.9800
C11 Si3 1.868(5)
C11 H11A 0.9800
C11 H11B 0.9800
C11 H11C 0.9800
C12 Si3 1.866(6)
C12 H12A 0.9800
C12 H12B 0.9800
C12 H12C 0.9800
C13 Si3 1.864(5)
C13 H13A 0.9800
C13 H13B 0.9800
C13 H13C 0.9800
C14 Si4 1.871(5)
C14 H14A 0.9800
C14 H14B 0.9800
C14 H14C 0.9800
C15 Si4 1.875(5)
C15 H15A 0.9800
C15 H15B 0.9800
C15 H15C 0.9800
C16 Si4 1.867(4)
C16 H16A 0.9800
C16 H16B 0.9800
C16 H16C 0.9800
C17 C18 1.537(5)
C17 C20 1.550(5)
C17 Si5 1.878(4)
C17 Sb2 2.206(4)
C18 C19 1.538(5)
C18 Si6 1.871(4)
C18 Sb2 2.267(4)
C19 C20 1.384(5)
C19 Si7 1.879(4)
C20 Si8 1.862(4)
C21 Si5 1.865(5)
C21 H21A 0.9800
C21 H21B 0.9800
C21 H21C 0.9800
C22 Si5 1.877(5)
C22 H22A 0.9800
C22 H22B 0.9800
C22 H22C 0.9800
C23 Si5 1.871(5)
C23 H23A 0.9800
C23 H23B 0.9800
C23 H23C 0.9800
C24 Si6 1.879(5)
C24 H24A 0.9800
C24 H24B 0.9800
C24 H24C 0.9800
C25 Si6 1.869(5)
C25 H25A 0.9800
C25 H25B 0.9800
C25 H25C 0.9800
C26 Si6 1.873(4)
C26 H26A 0.9800
C26 H26B 0.9800
C26 H26C 0.9800
C27 Si7 1.876(5)
C27 H27A 0.9800
C27 H27B 0.9800
C27 H27C 0.9800
C28 Si7 1.873(4)
C28 H28A 0.9800
C28 H28B 0.9800
C28 H28C 0.9800
C29 Si7 1.866(5)
C29 H29A 0.9800
C29 H29B 0.9800
C29 H29C 0.9800
C30 Si8 1.869(5)
C30 H30A 0.9800
C30 H30B 0.9800
C30 H30C 0.9800
C31 Si8 1.870(5)
C31 H31A 0.9800
C31 H31B 0.9800
C31 H31C 0.9800
C32 Si8 1.867(4)
C32 H32A 0.9800
C32 H32B 0.9800
C32 H32C 0.9800
Sb1 Sb2 2.8773(4)
